data_7231573
loop_
_publ_author_name
'Chainok, Kittipong'
'Ponjan, Nutcha'
'Theppitak, Chatphorn'
'Khemthong, Phailyn'
'Kielar, Filip'
'Dungkaew, Winya'
'Zhou, Yan'
'Batten, Stuart R.'

_publ_section_title
;
 Temperature-dependent 3D structures of lanthanide coordination polymers
 based on dicarboxylate mixed ligands
;
_journal_issue 46
_journal_name_full CrystEngComm
_journal_page_first 7446
_journal_paper_doi 10.1039/C8CE01430B
_journal_volume 20
_journal_year 2018
_chemical_formula_moiety 'C10 H5 O6 Tb'
_chemical_formula_sum 'C10 H5 O6 Tb'
_chemical_formula_weight 380.06
_space_group_crystal_system orthorhombic
_space_group_IT_number 61
_space_group_name_Hall '-P 2ac 2ab'
_space_group_name_H-M_alt 'P b c a'
_symmetry_space_group_name_Hall '-P 2ac 2ab'
_symmetry_space_group_name_H-M 'P b c a'
_atom_sites_solution_hydrogens geom
_atom_sites_solution_primary dual
_audit_creation_date 2018-03-23
_audit_creation_method
;
Olex2 1.2
(compiled 2017.08.10 svn.r3458 for OlexSys, GUI svn.r5381)
;
_audit_update_record
;
2018-08-24 deposited with the CCDC.
2018-09-26 downloaded from the CCDC.
;
_cell_angle_alpha 90
_cell_angle_beta 90
_cell_angle_gamma 90
_cell_formula_units_Z 8
_cell_length_a 14.0391(4)
_cell_length_b 6.7782(2)
_cell_length_c 21.9289(5)
_cell_measurement_reflns_used 8759
_cell_measurement_temperature 296
_cell_measurement_theta_max 27.107
_cell_measurement_theta_min 3.446
_cell_volume 2086.75(10)
_computing_cell_refinement 'SAINT V8.38A (Bruker, 2016)'
_computing_data_collection 'APEX 3 (Bruker, 2016)'
_computing_data_reduction 'SAINT V8.38A (Bruker, 2016)'
_computing_molecular_graphics 'Olex2 (Dolomanov et al., 2009)'
_computing_publication_material 'Olex2 (Dolomanov et al., 2009)'
_computing_structure_refinement 'ShelXL (Sheldrick, 2015)'
_computing_structure_solution 'ShelXT (Sheldrick, 2015)'
_diffrn_ambient_temperature 296.0
_diffrn_detector 'Bruker PHOTON 100 area detector'
_diffrn_detector_area_resol_mean 10.5
_diffrn_detector_type 'PHOTON area detector'
_diffrn_measured_fraction_theta_full 0.998
_diffrn_measured_fraction_theta_max 0.997
_diffrn_measurement_device 'four-circle KAPPA diffractometer'
_diffrn_measurement_device_type 'Bruker D8 QUEST CMOS'
_diffrn_measurement_method '\f and \w scans'
_diffrn_radiation_collimation '0.5 mm'
_diffrn_radiation_monochromator 'graphiteDouble Bounce Multilayer Mirror'
_diffrn_radiation_probe x-ray
_diffrn_radiation_type MoK\a
_diffrn_radiation_wavelength 0.71073
_diffrn_reflns_av_R_equivalents 0.0580
_diffrn_reflns_av_unetI/netI 0.0215
_diffrn_reflns_Laue_measured_fraction_full 0.998
_diffrn_reflns_Laue_measured_fraction_max 0.997
_diffrn_reflns_limit_h_max 18
_diffrn_reflns_limit_h_min -18
_diffrn_reflns_limit_k_max 8
_diffrn_reflns_limit_k_min -8
_diffrn_reflns_limit_l_max 28
_diffrn_reflns_limit_l_min -25
_diffrn_reflns_number 29688
_diffrn_reflns_point_group_measured_fraction_full 0.998
_diffrn_reflns_point_group_measured_fraction_max 0.997
_diffrn_reflns_theta_full 25.242
_diffrn_reflns_theta_max 27.135
_diffrn_reflns_theta_min 3.446
_diffrn_source 'microfocus sealed x-ray tube'
_diffrn_source_target Mo
_diffrn_source_type 'Incoatec I\mus'
_diffrn_standards_number 0
_exptl_absorpt_coefficient_mu 6.791
_exptl_absorpt_correction_T_max 0.3330
_exptl_absorpt_correction_T_min 0.2847
_exptl_absorpt_correction_type multi-scan
_exptl_absorpt_process_details
'SADABS-2016/2 (Bruker,2016/2) was used for absorption correction. wR2(int) was 0.0708 before and 0.0575 after correction. The Ratio of minimum to maximum transmission is 0.8550. The \l/2 correction factor is Not present.'
_exptl_crystal_colour colourless
_exptl_crystal_colour_primary colourless
_exptl_crystal_density_diffrn 2.419
_exptl_crystal_description block
_exptl_crystal_F_000 1424
_exptl_crystal_size_max 0.14
_exptl_crystal_size_mid 0.08
_exptl_crystal_size_min 0.02
_refine_diff_density_max 0.526
_refine_diff_density_min -0.504
_refine_diff_density_rms 0.113
_refine_ls_extinction_method none
_refine_ls_goodness_of_fit_ref 1.093
_refine_ls_hydrogen_treatment constr
_refine_ls_matrix_type full
_refine_ls_number_parameters 154
_refine_ls_number_reflns 2304
_refine_ls_number_restraints 0
_refine_ls_restrained_S_all 1.093
_refine_ls_R_factor_all 0.0309
_refine_ls_R_factor_gt 0.0214
_refine_ls_shift/su_max 0.002
_refine_ls_shift/su_mean 0.000
_refine_ls_structure_factor_coef Fsqd
_refine_ls_weighting_details 'w=1/[\s^2^(Fo^2^)+(0.0042P)^2^+5.3790P] where P=(Fo^2^+2Fc^2^)/3'
_refine_ls_weighting_scheme calc
_refine_ls_wR_factor_gt 0.0345
_refine_ls_wR_factor_ref 0.0363
_reflns_Friedel_coverage 0.000
_reflns_number_gt 1920
_reflns_number_total 2304
_reflns_threshold_expression 'I > 2\s(I)'
_cod_data_source_file c8ce01430b2.cif
_cod_data_source_block 9
_cod_depositor_comments 'Adding full bibliography for 7231570--7231583.cif.'
_cod_database_code 7231573
_shelx_shelxl_version_number 2016/6
_shelx_space_group_comment
;
The symmetry employed for this shelxl refinement is uniquely defined
by the following loop, which should always be used as a source of
symmetry information in preference to the above space-group names.
They are only intended as comments.
;
_shelx_estimated_absorpt_t_max 0.876
_shelx_estimated_absorpt_t_min 0.450
_olex2_refinement_description
;
1. Fixed Uiso
 At 1.2 times of:
  All C(H) groups
2.a Aromatic/amide H refined with riding coordinates:
 C2(H2), C4(H4), C5(H5), C7(H7), C8(H8)
;
_olex2_submission_special_instructions 'No special instructions were received'

loop_
_space_group_symop_operation_xyz
'x, y, z'
'-x+1/2, -y, z+1/2'
'-x, y+1/2, -z+1/2'
'x+1/2, -y+1/2, -z'
'-x, -y, -z'
'x-1/2, y, -z-1/2'
'x, -y-1/2, z-1/2'
'-x-1/2, y-1/2, z'

loop_
_atom_site_label
_atom_site_type_symbol
_atom_site_fract_x
_atom_site_fract_y
_atom_site_fract_z
_atom_site_U_iso_or_equiv
_atom_site_adp_type
_atom_site_occupancy
_atom_site_site_symmetry_order
_atom_site_calc_flag
_atom_site_refinement_flags_posn
Tb1 Tb 0.66907(2) 1.04973(2) 0.55702(2) 0.01351(5) Uani 1 1 d .
O1 O 0.67047(17) 0.6946(3) 0.54867(11) 0.0220(5) Uani 1 1 d .
O2 O 0.67214(18) 0.3908(3) 0.51520(10) 0.0201(5) Uani 1 1 d .
O3 O 0.51370(17) 0.9929(4) 0.57209(10) 0.0255(6) Uani 1 1 d .
O4 O 0.36197(17) 0.9978(4) 0.54488(10) 0.0232(6) Uani 1 1 d .
O5 O 0.3732(2) 0.7780(4) 0.86805(12) 0.0347(7) Uani 1 1 d .
O6 O 0.2362(2) 0.9343(4) 0.85371(11) 0.0311(6) Uani 1 1 d .
C1 C 0.6278(2) 0.5479(6) 0.52514(16) 0.0187(7) Uani 1 1 d .
C2 C 0.5260(3) 0.5685(6) 0.5104(2) 0.0345(10) Uani 1 1 d .
H2 H 0.497911 0.691028 0.516688 0.041 Uiso 1 1 calc R
C3 C 0.3974(2) 0.9647(6) 0.64969(15) 0.0202(7) Uani 1 1 d .
C4 C 0.4647(3) 0.9076(7) 0.69308(17) 0.0308(10) Uani 1 1 d .
H4 H 0.527811 0.888835 0.681653 0.037 Uiso 1 1 calc R
C5 C 0.4376(3) 0.8789(7) 0.75299(17) 0.0323(10) Uani 1 1 d .
H5 H 0.482175 0.836782 0.781514 0.039 Uiso 1 1 calc R
C6 C 0.3448(3) 0.9123(5) 0.77071(15) 0.0230(8) Uani 1 1 d .
C7 C 0.2779(3) 0.9719(7) 0.72812(16) 0.0296(9) Uani 1 1 d .
H7 H 0.215343 0.995590 0.740023 0.036 Uiso 1 1 calc R
C8 C 0.3045(3) 0.9964(6) 0.66741(16) 0.0248(9) Uani 1 1 d .
H8 H 0.259340 1.034228 0.638685 0.030 Uiso 1 1 calc R
C9 C 0.4264(2) 0.9881(5) 0.58425(15) 0.0172(7) Uani 1 1 d .
C10 C 0.3157(3) 0.8722(6) 0.83543(16) 0.0246(8) Uani 1 1 d .

loop_
_atom_site_aniso_label
_atom_site_aniso_U_11
_atom_site_aniso_U_22
_atom_site_aniso_U_33
_atom_site_aniso_U_23
_atom_site_aniso_U_13
_atom_site_aniso_U_12
Tb1 0.01157(7) 0.01727(8) 0.01169(7) -0.00122(7) -0.00071(6) -0.00101(7)
O1 0.0145(11) 0.0164(12) 0.0350(14) 0.0009(10) -0.0086(12) -0.0032(11)
O2 0.0159(12) 0.0200(13) 0.0244(12) -0.0003(10) -0.0021(11) 0.0038(11)
O3 0.0150(12) 0.0443(19) 0.0171(13) -0.0015(10) 0.0047(9) -0.0053(11)
O4 0.0185(12) 0.0377(18) 0.0135(12) -0.0017(10) -0.0024(9) 0.0019(10)
O5 0.0481(18) 0.0354(18) 0.0205(14) 0.0109(12) 0.0072(12) 0.0018(15)
O6 0.0362(16) 0.0396(17) 0.0174(12) -0.0041(12) 0.0119(11) -0.0012(15)
C1 0.0126(16) 0.0170(18) 0.0264(18) 0.0056(16) -0.0046(13) -0.0005(17)
C2 0.0157(19) 0.021(2) 0.066(3) -0.012(2) -0.0152(18) 0.0032(18)
C3 0.0202(17) 0.028(2) 0.0124(16) -0.0004(16) 0.0035(13) -0.0027(17)
C4 0.0212(19) 0.051(3) 0.0199(19) 0.0048(17) 0.0045(15) 0.0038(18)
C5 0.031(2) 0.049(3) 0.0168(19) 0.0084(18) -0.0013(16) 0.0036(19)
C6 0.033(2) 0.022(2) 0.0145(17) 0.0017(13) 0.0058(15) -0.0019(16)
C7 0.023(2) 0.041(3) 0.025(2) 0.0027(18) 0.0115(15) 0.0088(19)
C8 0.0221(18) 0.036(3) 0.0168(17) 0.0040(15) 0.0019(13) 0.0068(15)
C9 0.0189(17) 0.017(2) 0.0153(16) -0.0015(13) 0.0024(13) -0.0022(14)
C10 0.036(2) 0.0223(19) 0.0151(17) -0.0006(15) 0.0047(15) -0.0035(17)

loop_
_atom_type_symbol
_atom_type_description
_atom_type_scat_dispersion_real
_atom_type_scat_dispersion_imag
_atom_type_scat_source
C C 0.0033 0.0016 'International Tables Vol C Tables 4.2.6.8 and 6.1.1.4'
H H 0.0000 0.0000 'International Tables Vol C Tables 4.2.6.8 and 6.1.1.4'
O O 0.0106 0.0060 'International Tables Vol C Tables 4.2.6.8 and 6.1.1.4'
Tb Tb -0.1723 4.1537 'International Tables Vol C Tables 4.2.6.8 and 6.1.1.4'

loop_
_geom_angle_atom_site_label_1
_geom_angle_atom_site_label_2
_geom_angle_atom_site_label_3
_geom_angle
_geom_angle_site_symmetry_1
_geom_angle_site_symmetry_3
O1 Tb1 O1 112.59(6) . 8_765
O1 Tb1 O2 65.57(8) 8_765 1_565
O1 Tb1 O2 63.90(8) . 8_765
O1 Tb1 O2 153.98(8) . 1_565
O1 Tb1 O2 50.57(7) 8_765 8_765
O2 Tb1 O2 103.68(7) 1_565 8_765
O3 Tb1 O1 165.90(9) . 8_765
O3 Tb1 O1 81.24(9) . .
O3 Tb1 O2 143.46(9) . 8_765
O3 Tb1 O2 103.36(9) . 1_565
O3 Tb1 O4 86.26(8) . 5_676
O3 Tb1 O5 76.26(10) . 3_656
O3 Tb1 O6 102.36(9) . 6_657
O4 Tb1 O1 77.78(9) 5_676 .
O4 Tb1 O1 99.02(8) 5_676 8_765
O4 Tb1 O2 77.00(9) 5_676 1_565
O4 Tb1 O2 76.43(8) 5_676 8_765
O4 Tb1 O5 136.80(10) 5_676 3_656
O4 Tb1 O6 148.63(10) 5_676 6_657
O5 Tb1 O1 135.77(9) 3_656 .
O5 Tb1 O1 91.18(9) 3_656 8_765
O5 Tb1 O2 136.86(9) 3_656 8_765
O5 Tb1 O2 69.38(9) 3_656 1_565
O6 Tb1 O1 73.93(9) 6_657 .
O6 Tb1 O1 79.92(9) 6_657 8_765
O6 Tb1 O2 79.15(9) 6_657 8_765
O6 Tb1 O2 128.34(9) 6_657 1_565
O6 Tb1 O5 74.42(10) 6_657 3_656
Tb1 O1 Tb1 113.52(9) . 8_755
C1 O1 Tb1 98.6(2) . 8_755
C1 O1 Tb1 143.8(2) . .
Tb1 O2 Tb1 105.41(8) 1_545 8_755
C1 O2 Tb1 90.7(2) . 8_755
C1 O2 Tb1 135.8(2) . 1_545
C9 O3 Tb1 170.8(3) . .
C9 O4 Tb1 143.1(2) . 5_676
C10 O5 Tb1 125.2(3) . 3_646
C10 O6 Tb1 138.2(2) . 6_557
O1 C1 Tb1 56.09(16) . 8_755
O1 C1 C2 118.2(4) . .
O2 C1 Tb1 64.05(17) . 8_755
O2 C1 O1 120.1(3) . .
O2 C1 C2 121.7(4) . .
C2 C1 Tb1 174.2(3) . 8_755
C1 C2 H2 117.6 . .
C2 C2 C1 124.7(5) 5_666 .
C2 C2 H2 117.6 5_666 .
C4 C3 C9 119.9(3) . .
C8 C3 C4 119.4(3) . .
C8 C3 C9 120.7(3) . .
C3 C4 H4 120.0 . .
C5 C4 C3 120.1(4) . .
C5 C4 H4 120.0 . .
C4 C5 H5 119.8 . .
C6 C5 C4 120.3(4) . .
C6 C5 H5 119.8 . .
C5 C6 C7 119.9(3) . .
C5 C6 C10 119.6(3) . .
C7 C6 C10 120.4(3) . .
C6 C7 H7 120.1 . .
C6 C7 C8 119.8(3) . .
C8 C7 H7 120.1 . .
C3 C8 C7 120.3(3) . .
C3 C8 H8 119.8 . .
C7 C8 H8 119.8 . .
O3 C9 C3 118.1(3) . .
O4 C9 O3 123.9(3) . .
O4 C9 C3 118.0(3) . .
O5 C10 O6 124.0(3) . .
O5 C10 C6 117.2(3) . .
O6 C10 C6 118.8(3) . .

loop_
_geom_bond_atom_site_label_1
_geom_bond_atom_site_label_2
_geom_bond_distance
_geom_bond_site_symmetry_2
Tb1 O1 2.414(2) .
Tb1 O1 2.464(2) 8_765
Tb1 O2 2.640(2) 8_765
Tb1 O2 2.488(2) 1_565
Tb1 O3 2.239(2) .
Tb1 O4 2.299(2) 5_676
Tb1 O5 2.333(3) 3_656
Tb1 O6 2.309(2) 6_657
O1 C1 1.270(4) .
O2 C1 1.252(4) .
O3 C9 1.255(4) .
O4 C9 1.252(4) .
O5 C10 1.254(5) .
O6 C10 1.259(5) .
C1 C2 1.472(5) .
C2 C2 1.266(8) 5_666
C2 H2 0.9300 .
C3 C4 1.395(5) .
C3 C8 1.378(5) .
C3 C9 1.500(5) .
C4 H4 0.9300 .
C4 C5 1.382(5) .
C5 H5 0.9300 .
C5 C6 1.378(5) .
C6 C7 1.384(5) .
C6 C10 1.502(5) .
C7 H7 0.9300 .
C7 C8 1.393(5) .
C8 H8 0.9300 .

loop_
_geom_hbond_atom_site_label_D
_geom_hbond_atom_site_label_H
_geom_hbond_atom_site_label_A
_geom_hbond_distance_DH
_geom_hbond_distance_HA
_geom_hbond_distance_DA
_geom_hbond_angle_DHA
C2 H2 O3 0.93 2.39 3.184(5) 143.2

loop_
_geom_torsion_atom_site_label_1
_geom_torsion_atom_site_label_2
_geom_torsion_atom_site_label_3
_geom_torsion_atom_site_label_4
_geom_torsion
_geom_torsion_site_symmetry_1
_geom_torsion_site_symmetry_4
Tb1 O1 C1 Tb1 153.0(4) . 8_755
Tb1 O1 C1 O2 154.3(3) . .
Tb1 O1 C1 O2 1.3(4) 8_755 .
Tb1 O1 C1 C2 -25.9(6) . .
Tb1 O1 C1 C2 -178.9(3) 8_755 .
Tb1 O2 C1 Tb1 113.2(3) 1_545 8_755
Tb1 O2 C1 O1 -1.2(3) 8_755 .
Tb1 O2 C1 O1 112.0(3) 1_545 .
Tb1 O2 C1 C2 -67.8(5) 1_545 .
Tb1 O2 C1 C2 179.0(3) 8_755 .
Tb1 O4 C9 O3 21.5(6) 5_676 .
Tb1 O4 C9 C3 -157.1(3) 5_676 .
Tb1 O5 C10 O6 35.6(5) 3_646 .
Tb1 O5 C10 C6 -144.4(3) 3_646 .
Tb1 O6 C10 O5 32.6(6) 6_557 .
Tb1 O6 C10 C6 -147.3(3) 6_557 .
O1 C1 C2 C2 -176.3(6) . 5_666
O2 C1 C2 C2 3.5(9) . 5_666
C3 C4 C5 C6 -2.0(7) . .
C4 C3 C8 C7 0.1(6) . .
C4 C3 C9 O3 -13.5(6) . .
C4 C3 C9 O4 165.1(4) . .
C4 C5 C6 C7 1.0(6) . .
C4 C5 C6 C10 177.5(4) . .
C5 C6 C7 C8 0.5(6) . .
C5 C6 C10 O5 -12.0(6) . .
C5 C6 C10 O6 168.0(4) . .
C6 C7 C8 C3 -1.1(6) . .
C7 C6 C10 O5 164.4(4) . .
C7 C6 C10 O6 -15.6(6) . .
C8 C3 C4 C5 1.4(7) . .
C8 C3 C9 O3 167.4(4) . .
C8 C3 C9 O4 -14.0(6) . .
C9 C3 C4 C5 -177.6(4) . .
C9 C3 C8 C7 179.2(4) . .
C10 C6 C7 C8 -175.9(4) . .
